data_2020840
loop_
_publ_author_name
'Wiedemann, Dennis'
'Kohl, Julia'

_publ_section_title
;
 Invariom-model refinement and Hirshfeld surface analysis of well-ordered
 solvent-free dibenzo-21-crown-7
;
_journal_coeditor_code SK3663
_journal_issue 9
_journal_name_full 'Acta Crystallographica Section C Structural Chemistry'
_journal_paper_doi 10.1107/S2053229617011160
_journal_volume 73
_journal_year 2017
_chemical_formula_iupac 'C22 H28 O7'
_chemical_formula_moiety 'C22 H28 O7'
_chemical_formula_sum 'C22 H28 O7'
_chemical_formula_weight 404.44
_chemical_melting_point 388
_chemical_name_common dibenzo-21-crown-7
_chemical_name_systematic
;
Dibenzo[<i>b</i>,<i>k</i>][1,4,7,10,13,16,19]heptaoxacyclohenicosa-2,11-diene
;
_space_group_crystal_system monoclinic
_space_group_IT_number 14
_space_group_name_Hall '-P 2ybc'
_space_group_name_H-M_alt 'P 1 21/c 1'
_symmetry_space_group_name_Hall '-P 2ybc'
_symmetry_space_group_name_H-M 'P 1 21/c 1'
_atom_sites_solution_hydrogens difmap
_atom_sites_solution_primary dual
_cell_angle_alpha 90
_cell_angle_beta 94.1240(10)
_cell_angle_gamma 90
_cell_formula_units_Z 4
_cell_length_a 4.98010(10)
_cell_length_b 17.4771(2)
_cell_length_c 23.1000(2)
_cell_measurement_reflns_used 7438
_cell_measurement_temperature 150.00(10)
_cell_measurement_theta_max 73.509
_cell_measurement_theta_min 2.514
_cell_volume 2005.37(5)
_computing_cell_refinement
;
CrysAlis PRO (Rigaku Oxford Diffraction, 2015)
;
_computing_data_collection
;
CrysAlis PRO (Rigaku Oxford Diffraction, 2015)
;
_computing_data_reduction
;
CrysAlis PRO (Rigaku Oxford Diffraction, 2015)
;
_computing_molecular_graphics
;
ORTEP-3 for Windows (Farrugia, 2012) and
Mercury (Macrae <i>et al.</i>,  2008)
;
_computing_publication_material
;
WinXD (Volkov <i>et al.</i>,  2016)
;
_computing_structure_refinement
;
XD2016 (Volkov <i>et al.</i>,  2016)
;
_computing_structure_solution
;
SHELXT (Sheldrick, 2015a)
;
_diffrn_ambient_temperature 150.00(10)
_diffrn_detector_area_resol_mean 10.5435
_diffrn_measured_fraction_theta_full 1.00
_diffrn_measured_fraction_theta_max 0.97
_diffrn_measurement_device '\k-geometry diffractometer'
_diffrn_measurement_device_type 'Agilent SuperNova (single source)'
_diffrn_measurement_method '\w scans'
_diffrn_radiation_monochromator mirror
_diffrn_radiation_type 'Cu K\a'
_diffrn_radiation_wavelength 1.54184
_diffrn_reflns_av_R_equivalents 0.0177
_diffrn_reflns_limit_h_max 6
_diffrn_reflns_limit_h_min -5
_diffrn_reflns_limit_k_max 21
_diffrn_reflns_limit_k_min -21
_diffrn_reflns_limit_l_max 28
_diffrn_reflns_limit_l_min -27
_diffrn_reflns_number 13236
_diffrn_reflns_theta_full 67.5
_diffrn_reflns_theta_max 73.657
_diffrn_reflns_theta_min 3.174
_exptl_absorpt_coefficient_mu 0.823
_exptl_absorpt_correction_T_max 1.000
_exptl_absorpt_correction_T_min 0.598
_exptl_absorpt_correction_type gaussian
_exptl_absorpt_process_details
;
(CrysAlis PRO; Rigaku Oxford Diffraction, 2015)
;
_exptl_crystal_colour colourless
_exptl_crystal_density_diffrn 1.34
_exptl_crystal_density_method 'not measured'
_exptl_crystal_description shard
_exptl_crystal_F_000 864
_exptl_crystal_size_max 0.738
_exptl_crystal_size_mid 0.138
_exptl_crystal_size_min 0.075
_refine_diff_density_max 0.411
_refine_diff_density_min -0.241
_refine_ls_extinction_method none
_refine_ls_goodness_of_fit_ref 0.9807
_refine_ls_hydrogen_treatment refU
_refine_ls_matrix_type full
_refine_ls_number_parameters 290
_refine_ls_number_reflns 3664
_refine_ls_number_restraints 0
_refine_ls_R_factor_all 0.0324
_refine_ls_R_factor_gt 0.0296
_refine_ls_shift/su_max 0
_refine_ls_structure_factor_coef Fsqd
_refine_ls_weighting_details 'w=1/[\s^2^(Fo^2^)+(0.0497P)^2^+0.1P] where P=(Fo^2^+2Fc^2^)/3'
_refine_ls_weighting_scheme calc
_refine_ls_wR_factor_ref 0.0836
_reflns_number_gt 3559
_reflns_number_total 3925
_reflns_threshold_expression I>2\s(I)
_cod_data_source_file sk3663sup1.cif
_cod_data_source_block Invariom
_cod_database_code 2020840

loop_
_space_group_symop_id
_space_group_symop_operation_xyz
1 +x,+y,+z
2 -x,1/2+y,1/2-z
3 -x,-y,-z
4 +x,1/2-y,1/2+z

loop_
_atom_rho_multipole_atom_label
_atom_rho_multipole_coeff_Pv
_atom_rho_multipole_coeff_P00
_atom_rho_multipole_coeff_P10
_atom_rho_multipole_coeff_P11
_atom_rho_multipole_coeff_P1-1
_atom_rho_multipole_coeff_P20
_atom_rho_multipole_coeff_P21
_atom_rho_multipole_coeff_P2-1
_atom_rho_multipole_coeff_P22
_atom_rho_multipole_coeff_P2-2
_atom_rho_multipole_coeff_P30
_atom_rho_multipole_coeff_P31
_atom_rho_multipole_coeff_P3-1
_atom_rho_multipole_coeff_P32
_atom_rho_multipole_coeff_P3-2
_atom_rho_multipole_coeff_P33
_atom_rho_multipole_coeff_P3-3
_atom_rho_multipole_coeff_P40
_atom_rho_multipole_coeff_P41
_atom_rho_multipole_coeff_P4-1
_atom_rho_multipole_coeff_P42
_atom_rho_multipole_coeff_P4-2
_atom_rho_multipole_coeff_P43
_atom_rho_multipole_coeff_P4-3
_atom_rho_multipole_coeff_P44
_atom_rho_multipole_coeff_P4-4
_atom_rho_multipole_kappa
_atom_rho_multipole_kappa_prime0
_atom_rho_multipole_kappa_prime1
_atom_rho_multipole_kappa_prime2
_atom_rho_multipole_kappa_prime3
_atom_rho_multipole_kappa_prime4
C2 3.9435 0 0 -0.0565 0.0017 0.0389 0 0 -0.0749 -0.0032 0 -0.1586 -0.1904 0 0 0.1947 -0.0629 0.0113 0 0 -0.0327 0.085 0 0 0.0547 0.0159 1.006485 1 1 1 1 1
H2A 0.9869 0 0.1342 0 0 0.0587 0 0 0 0 0.0152 0 0 0 0 0 0 0.0022 0 0 0 0 0 0 0 0 1.138636 1.2 1.2 1.2 1.2 1.2
H2B 0.9869 0 0.1342 0 0 0.0587 0 0 0 0 0.0152 0 0 0 0 0 0 0.0022 0 0 0 0 0 0 0 0 1.138636 1.2 1.2 1.2 1.2 1.2
C3 3.9435 0 0 -0.0565 0.0017 0.0389 0 0 -0.0749 -0.0032 0 -0.1586 -0.1904 0 0 0.1947 -0.0629 0.0113 0 0 -0.0327 0.085 0 0 0.0547 0.0159 1.006485 1 1 1 1 1
H3A 0.9869 0 0.1342 0 0 0.0587 0 0 0 0 0.0152 0 0 0 0 0 0 0.0022 0 0 0 0 0 0 0 0 1.138636 1.2 1.2 1.2 1.2 1.2
H3B 0.9869 0 0.1342 0 0 0.0587 0 0 0 0 0.0152 0 0 0 0 0 0 0.0022 0 0 0 0 0 0 0 0 1.138636 1.2 1.2 1.2 1.2 1.2
C5 3.9851 0 0 -0.0824 -0.0094 -0.1358 0 0 -0.0791 0.0201 0 -0.0538 -0.0063 0 0 0.2657 -0.0167 0.0163 0 0 -0.0089 0.0041 0 0 0.0247 0.0028 1.016623 1 1 1 1 1
C6 3.9716 0 0 0.0117 0.0383 -0.1447 0 0 0.0015 -0.0224 0 0.0075 0.0255 0 0 0.2238 0.0024 0.0214 0 0 0.0044 -0.0117 0 0 0.0099 0.0005 1.016678 1 1 1 1 1
H6 0.991 0 0.1546 0 0 0.0629 0 0 0 0 0.0127 0 0 0 0 0 0 -0.002 0 0 0 0 0 0 0 0 1.13642 1.2 1.2 1.2 1.2 1.2
C7 3.9618 0 0.038 0 0 0.0652 0 0 0.1561 0 -0.2179 0 0 0.1244 0 0 0 0.0155 0 0 0.0178 0 0 0 0.0001 0 1.017274 1 1 1 1 1
H7 0.991 0 0.1546 0 0 0.0629 0 0 0 0 0.0127 0 0 0 0 0 0 -0.002 0 0 0 0 0 0 0 0 1.13642 1.2 1.2 1.2 1.2 1.2
C8 3.9618 0 0.038 0 0 0.0652 0 0 0.1561 0 -0.2179 0 0 0.1244 0 0 0 0.0155 0 0 0.0178 0 0 0 0.0001 0 1.017274 1 1 1 1 1
H8 0.991 0 0.1546 0 0 0.0629 0 0 0 0 0.0127 0 0 0 0 0 0 -0.002 0 0 0 0 0 0 0 0 1.13642 1.2 1.2 1.2 1.2 1.2
C9 3.9716 0 0 0.0117 0.0383 -0.1447 0 0 0.0015 -0.0224 0 0.0075 0.0255 0 0 0.2238 0.0024 0.0214 0 0 0.0044 -0.0117 0 0 0.0099 0.0005 1.016678 1 1 1 1 1
H9 0.991 0 0.1546 0 0 0.0629 0 0 0 0 0.0127 0 0 0 0 0 0 -0.002 0 0 0 0 0 0 0 0 1.13642 1.2 1.2 1.2 1.2 1.2
C10 3.9851 0 0 -0.0824 -0.0094 -0.1358 0 0 -0.0791 0.0201 0 -0.0538 -0.0063 0 0 0.2657 -0.0167 0.0163 0 0 -0.0089 0.0041 0 0 0.0247 0.0028 1.016623 1 1 1 1 1
C12 3.9435 0 0 -0.0565 0.0017 0.0389 0 0 -0.0749 -0.0032 0 -0.1586 -0.1904 0 0 0.1947 -0.0629 0.0113 0 0 -0.0327 0.085 0 0 0.0547 0.0159 1.006485 1 1 1 1 1
H12A 0.9869 0 0.1342 0 0 0.0587 0 0 0 0 0.0152 0 0 0 0 0 0 0.0022 0 0 0 0 0 0 0 0 1.138636 1.2 1.2 1.2 1.2 1.2
H12B 0.9869 0 0.1342 0 0 0.0587 0 0 0 0 0.0152 0 0 0 0 0 0 0.0022 0 0 0 0 0 0 0 0 1.138636 1.2 1.2 1.2 1.2 1.2
C13 3.9435 0 0 -0.0565 0.0017 0.0389 0 0 -0.0749 -0.0032 0 -0.1586 -0.1904 0 0 0.1947 -0.0629 0.0113 0 0 -0.0327 0.085 0 0 0.0547 0.0159 1.006485 1 1 1 1 1
H13A 0.9869 0 0.1342 0 0 0.0587 0 0 0 0 0.0152 0 0 0 0 0 0 0.0022 0 0 0 0 0 0 0 0 1.138636 1.2 1.2 1.2 1.2 1.2
H13B 0.9869 0 0.1342 0 0 0.0587 0 0 0 0 0.0152 0 0 0 0 0 0 0.0022 0 0 0 0 0 0 0 0 1.138636 1.2 1.2 1.2 1.2 1.2
C15 3.9435 0 0 -0.0565 0.0017 0.0389 0 0 -0.0749 -0.0032 0 -0.1586 -0.1904 0 0 0.1947 -0.0629 0.0113 0 0 -0.0327 0.085 0 0 0.0547 0.0159 1.006485 1 1 1 1 1
H15A 0.9869 0 0.1342 0 0 0.0587 0 0 0 0 0.0152 0 0 0 0 0 0 0.0022 0 0 0 0 0 0 0 0 1.138636 1.2 1.2 1.2 1.2 1.2
H15B 0.9869 0 0.1342 0 0 0.0587 0 0 0 0 0.0152 0 0 0 0 0 0 0.0022 0 0 0 0 0 0 0 0 1.138636 1.2 1.2 1.2 1.2 1.2
C16 3.9435 0 0 -0.0565 0.0017 0.0389 0 0 -0.0749 -0.0032 0 -0.1586 -0.1904 0 0 0.1947 -0.0629 0.0113 0 0 -0.0327 0.085 0 0 0.0547 0.0159 1.006485 1 1 1 1 1
H16A 0.9869 0 0.1342 0 0 0.0587 0 0 0 0 0.0152 0 0 0 0 0 0 0.0022 0 0 0 0 0 0 0 0 1.138636 1.2 1.2 1.2 1.2 1.2
H16B 0.9869 0 0.1342 0 0 0.0587 0 0 0 0 0.0152 0 0 0 0 0 0 0.0022 0 0 0 0 0 0 0 0 1.138636 1.2 1.2 1.2 1.2 1.2
C18 3.9435 0 0 -0.0565 0.0017 0.0389 0 0 -0.0749 -0.0032 0 -0.1586 -0.1904 0 0 0.1947 -0.0629 0.0113 0 0 -0.0327 0.085 0 0 0.0547 0.0159 1.006485 1 1 1 1 1
H18A 0.9869 0 0.1342 0 0 0.0587 0 0 0 0 0.0152 0 0 0 0 0 0 0.0022 0 0 0 0 0 0 0 0 1.138636 1.2 1.2 1.2 1.2 1.2
H18B 0.9869 0 0.1342 0 0 0.0587 0 0 0 0 0.0152 0 0 0 0 0 0 0.0022 0 0 0 0 0 0 0 0 1.138636 1.2 1.2 1.2 1.2 1.2
C19 3.9435 0 0 -0.0565 0.0017 0.0389 0 0 -0.0749 -0.0032 0 -0.1586 -0.1904 0 0 0.1947 -0.0629 0.0113 0 0 -0.0327 0.085 0 0 0.0547 0.0159 1.006485 1 1 1 1 1
H19A 0.9869 0 0.1342 0 0 0.0587 0 0 0 0 0.0152 0 0 0 0 0 0 0.0022 0 0 0 0 0 0 0 0 1.138636 1.2 1.2 1.2 1.2 1.2
H19B 0.9869 0 0.1342 0 0 0.0587 0 0 0 0 0.0152 0 0 0 0 0 0 0.0022 0 0 0 0 0 0 0 0 1.138636 1.2 1.2 1.2 1.2 1.2
C21 3.9851 0 0 -0.0824 -0.0094 -0.1358 0 0 -0.0791 0.0201 0 -0.0538 -0.0063 0 0 0.2657 -0.0167 0.0163 0 0 -0.0089 0.0041 0 0 0.0247 0.0028 1.016623 1 1 1 1 1
C22 3.9716 0 0 0.0117 0.0383 -0.1447 0 0 0.0015 -0.0224 0 0.0075 0.0255 0 0 0.2238 0.0024 0.0214 0 0 0.0044 -0.0117 0 0 0.0099 0.0005 1.016678 1 1 1 1 1
H22 0.991 0 0.1546 0 0 0.0629 0 0 0 0 0.0127 0 0 0 0 0 0 -0.002 0 0 0 0 0 0 0 0 1.13642 1.2 1.2 1.2 1.2 1.2
C23 3.9618 0 0.038 0 0 0.0652 0 0 0.1561 0 -0.2179 0 0 0.1244 0 0 0 0.0155 0 0 0.0178 0 0 0 0.0001 0 1.017274 1 1 1 1 1
H23 0.991 0 0.1546 0 0 0.0629 0 0 0 0 0.0127 0 0 0 0 0 0 -0.002 0 0 0 0 0 0 0 0 1.13642 1.2 1.2 1.2 1.2 1.2
C24 3.9618 0 0.038 0 0 0.0652 0 0 0.1561 0 -0.2179 0 0 0.1244 0 0 0 0.0155 0 0 0.0178 0 0 0 0.0001 0 1.017274 1 1 1 1 1
H24 0.991 0 0.1546 0 0 0.0629 0 0 0 0 0.0127 0 0 0 0 0 0 -0.002 0 0 0 0 0 0 0 0 1.13642 1.2 1.2 1.2 1.2 1.2
C25 3.9716 0 0 0.0117 0.0383 -0.1447 0 0 0.0015 -0.0224 0 0.0075 0.0255 0 0 0.2238 0.0024 0.0214 0 0 0.0044 -0.0117 0 0 0.0099 0.0005 1.016678 1 1 1 1 1
H25 0.991 0 0.1546 0 0 0.0629 0 0 0 0 0.0127 0 0 0 0 0 0 -0.002 0 0 0 0 0 0 0 0 1.13642 1.2 1.2 1.2 1.2 1.2
C26 3.9851 0 0 -0.0824 -0.0094 -0.1358 0 0 -0.0791 0.0201 0 -0.0538 -0.0063 0 0 0.2657 -0.0167 0.0163 0 0 -0.0089 0.0041 0 0 0.0247 0.0028 1.016623 1 1 1 1 1
C28 3.9435 0 0 -0.0565 0.0017 0.0389 0 0 -0.0749 -0.0032 0 -0.1586 -0.1904 0 0 0.1947 -0.0629 0.0113 0 0 -0.0327 0.085 0 0 0.0547 0.0159 1.006485 1 1 1 1 1
H28A 0.9869 0 0.1342 0 0 0.0587 0 0 0 0 0.0152 0 0 0 0 0 0 0.0022 0 0 0 0 0 0 0 0 1.138636 1.2 1.2 1.2 1.2 1.2
H28B 0.9869 0 0.1342 0 0 0.0587 0 0 0 0 0.0152 0 0 0 0 0 0 0.0022 0 0 0 0 0 0 0 0 1.138636 1.2 1.2 1.2 1.2 1.2
C29 3.9435 0 0 -0.0565 0.0017 0.0389 0 0 -0.0749 -0.0032 0 -0.1586 -0.1904 0 0 0.1947 -0.0629 0.0113 0 0 -0.0327 0.085 0 0 0.0547 0.0159 1.006485 1 1 1 1 1
H29A 0.9869 0 0.1342 0 0 0.0587 0 0 0 0 0.0152 0 0 0 0 0 0 0.0022 0 0 0 0 0 0 0 0 1.138636 1.2 1.2 1.2 1.2 1.2
H29B 0.9869 0 0.1342 0 0 0.0587 0 0 0 0 0.0152 0 0 0 0 0 0 0.0022 0 0 0 0 0 0 0 0 1.138636 1.2 1.2 1.2 1.2 1.2
O1 6.187 0 -0.0928 0 0 -0.004 0 0 0.1139 0 -0.0376 0 0 -0.065 0 0 0 -0.0105 0 0 -0.0131 0 0 0 0.0002 0 0.99667 1.161784 1.161784 1.161784 1.161784 1.161784
O4 6.1656 0 0 -0.0409 -0.0776 0.0709 0 0 -0.0249 0.0465 0 -0.0099 -0.023 0 0 0.0675 -0.0052 0.0027 0 0 0.0004 -0.0002 0 0 0.0118 0.0025 0.999544 1.195553 1.195553 1.195553 1.195553 1.195553
O11 6.1656 0 0 -0.0409 -0.0776 0.0709 0 0 -0.0249 0.0465 0 -0.0099 -0.023 0 0 0.0675 -0.0052 0.0027 0 0 0.0004 -0.0002 0 0 0.0118 0.0025 0.999544 1.195553 1.195553 1.195553 1.195553 1.195553
O14 6.187 0 -0.0928 0 0 -0.004 0 0 0.1139 0 -0.0376 0 0 -0.065 0 0 0 -0.0105 0 0 -0.0131 0 0 0 0.0002 0 0.99667 1.161784 1.161784 1.161784 1.161784 1.161784
O17 6.187 0 -0.0928 0 0 -0.004 0 0 0.1139 0 -0.0376 0 0 -0.065 0 0 0 -0.0105 0 0 -0.0131 0 0 0 0.0002 0 0.99667 1.161784 1.161784 1.161784 1.161784 1.161784
O20 6.1656 0 0 -0.0409 -0.0776 0.0709 0 0 -0.0249 0.0465 0 -0.0099 -0.023 0 0 0.0675 -0.0052 0.0027 0 0 0.0004 -0.0002 0 0 0.0118 0.0025 0.999544 1.195553 1.195553 1.195553 1.195553 1.195553
O27 6.1656 0 0 -0.0409 -0.0776 0.0709 0 0 -0.0249 0.0465 0 -0.0099 -0.023 0 0 0.0675 -0.0052 0.0027 0 0 0.0004 -0.0002 0 0 0.0118 0.0025 0.999544 1.195553 1.195553 1.195553 1.195553 1.195553

loop_
_atom_site_type_symbol
_atom_site_label
_atom_site_fract_x
_atom_site_fract_y
_atom_site_fract_z
_atom_site_U_iso_or_equiv
_atom_site_adp_type
_atom_site_calc_flag
_atom_site_occupancy
_atom_site_symmetry_multiplicity
C C2 1.0446(2) 0.65479(6) 0.55315(5) 0.027 Uani d 1 4
H H2A 1.15515 0.70408 0.537643 0.056(5) Uiso calc 1 4
H H2B 0.921845 0.673982 0.587914 0.051(4) Uiso calc 1 4
C C3 0.8678(2) 0.61989(6) 0.50382(5) 0.026 Uani d 1 4
H H3A 0.99184 0.597868 0.470203 0.040(4) Uiso calc 1 4
H H3B 0.749237 0.572587 0.519914 0.042(4) Uiso calc 1 4
C C5 0.5121(2) 0.66085(6) 0.43710(4) 0.024 Uani d 1 4
C C6 0.4908(2) 0.58977(6) 0.41032(5) 0.027 Uani d 1 4
H H6 0.628561 0.544207 0.423852 0.043(4) Uiso calc 1 4
C C7 0.2899(2) 0.57697(7) 0.36562(5) 0.03 Uani d 1 4
H H7 0.275295 0.52187 0.344238 0.053(4) Uiso calc 1 4
C C8 0.1099(2) 0.63436(7) 0.34872(5) 0.031 Uani d 1 4
H H8 -0.046729 0.623725 0.314726 0.057(5) Uiso calc 1 4
C C9 0.1296(2) 0.70607(6) 0.37537(5) 0.028 Uani d 1 4
H H9 -0.011815 0.750858 0.362114 0.051(4) Uiso calc 1 4
C C10 0.3311(2) 0.71984(6) 0.41890(4) 0.024 Uani d 1 4
C C12 0.1553(2) 0.84115(7) 0.44408(5) 0.033 Uani d 1 4
H H12A -0.023216 0.814777 0.460837 0.061(5) Uiso calc 1 4
H H12B 0.104154 0.859291 0.399212 0.060(5) Uiso calc 1 4
C C13 0.2414(3) 0.90954(7) 0.48096(5) 0.037 Uani d 1 4
H H13A 0.424768 0.933229 0.46439 0.064(5) Uiso calc 1 4
H H13B 0.08429 0.953382 0.475337 0.064(5) Uiso calc 1 4
C C15 0.5459(3) 0.85914(8) 0.55510(6) 0.041 Uani d 1 4
H H15A 0.69461 0.880486 0.526282 0.075(6) Uiso calc 1 4
H H15B 0.528137 0.797078 0.549115 0.081(6) Uiso calc 1 4
C C16 0.6417(3) 0.87561(8) 0.61654(6) 0.04 Uani d 1 4
H H16A 0.854031 0.859333 0.623821 0.092(7) Uiso calc 1 4
H H16B 0.624433 0.937083 0.624937 0.075(6) Uiso calc 1 4
C C18 0.5696(3) 0.84899(7) 0.71319(6) 0.039 Uani d 1 4
H H18A 0.450759 0.896087 0.729498 0.069(6) Uiso calc 1 4
H H18B 0.781893 0.866109 0.716492 0.066(5) Uiso calc 1 4
C C19 0.5354(2) 0.77896(6) 0.74960(5) 0.032 Uani d 1 4
H H19A 0.561502 0.793497 0.795824 0.054(4) Uiso calc 1 4
H H19B 0.33372 0.754776 0.740426 0.057(5) Uiso calc 1 4
C C21 0.7616(2) 0.66022(6) 0.76552(5) 0.026 Uani d 1 4
C C22 0.6192(2) 0.64273(6) 0.81330(5) 0.03 Uani d 1 4
H H22 0.476384 0.683409 0.828543 0.054(4) Uiso calc 1 4
C C23 0.6593(2) 0.57272(7) 0.84169(5) 0.034 Uani d 1 4
H H23 0.547514 0.559374 0.87888 0.059(5) Uiso calc 1 4
C C24 0.8413(2) 0.52029(7) 0.82286(5) 0.034 Uani d 1 4
H H24 0.871798 0.466227 0.845215 0.050(4) Uiso calc 1 4
C C25 0.9859(2) 0.53724(6) 0.77468(5) 0.03 Uani d 1 4
H H25 1.129405 0.496312 0.760065 0.055(4) Uiso calc 1 4
C C26 0.9465(2) 0.60623(6) 0.74558(5) 0.026 Uani d 1 4
C C28 1.2705(2) 0.57778(6) 0.67776(5) 0.026 Uani d 1 4
H H28A 1.182808 0.521846 0.666116 0.045(4) Uiso calc 1 4
H H28B 1.432227 0.569403 0.711938 0.043(4) Uiso calc 1 4
C C29 1.3829(2) 0.61374(7) 0.62490(5) 0.029 Uani d 1 4
H H29A 1.391005 0.675946 0.630839 0.051(4) Uiso calc 1 4
H H29B 1.589078 0.59329 0.621268 0.054(5) Uiso calc 1 4
O O1 1.22374(18) 0.59660(5) 0.57328(4) 0.037 Uani d 1 4
O O4 0.69566(15) 0.67931(4) 0.48120(3) 0.028 Uani d 1 4
O O11 0.37270(15) 0.78813(4) 0.44647(3) 0.03 Uani d 1 4
O O14 0.29216(18) 0.89459(5) 0.54075(4) 0.04 Uani d 1 4
O O17 0.48593(19) 0.83406(5) 0.65485(4) 0.041 Uani d 1 4
O O20 0.73637(16) 0.72575(4) 0.73461(4) 0.033 Uani d 1 4
O O27 1.06943(15) 0.62756(5) 0.69748(3) 0.031 Uani d 1 4

loop_
_atom_site_aniso_label
_atom_site_aniso_U_11
_atom_site_aniso_U_22
_atom_site_aniso_U_33
_atom_site_aniso_U_12
_atom_site_aniso_U_13
_atom_site_aniso_U_23
C2 0.0249(5) 0.0283(5) 0.0278(5) 0.0033(4) -0.0007(4) -0.0021(4)
C3 0.0234(5) 0.0272(5) 0.0270(5) 0.0028(4) -0.0005(4) -0.0013(4)
C5 0.0203(5) 0.0241(5) 0.0262(5) 0.0025(4) 0.0008(4) -0.0020(4)
C6 0.0228(5) 0.0246(5) 0.0330(6) 0.0032(4) -0.0010(4) -0.0055(4)
C7 0.0264(6) 0.0293(6) 0.0342(6) 0.0012(4) -0.0033(4) -0.0068(4)
C8 0.0272(6) 0.0326(6) 0.0313(6) 0.0014(4) -0.0051(4) -0.0021(5)
C9 0.0264(5) 0.0289(6) 0.0294(5) 0.0031(4) -0.0027(4) 0.0018(4)
C10 0.0237(5) 0.0234(5) 0.0259(5) 0.0038(4) 0.0013(4) 0.0006(4)
C12 0.0358(6) 0.0281(6) 0.0340(6) 0.0106(5) 0.0025(5) -0.0001(5)
C13 0.0508(8) 0.0278(6) 0.0342(6) 0.0113(5) 0.0060(5) -0.0023(5)
C15 0.0394(7) 0.0482(8) 0.0350(7) 0.0064(6) 0.0050(5) -0.0052(6)
C16 0.0397(7) 0.0396(7) 0.0394(7) -0.0005(5) 0.0035(5) -0.0083(5)
C18 0.0516(8) 0.0280(6) 0.0361(6) 0.0036(5) -0.0010(5) -0.0021(5)
C19 0.0353(6) 0.0281(6) 0.0319(6) 0.0056(5) 0.0031(5) -0.0034(4)
C21 0.0246(5) 0.0245(5) 0.0282(5) -0.0006(4) 0.0025(4) -0.0054(4)
C22 0.0311(6) 0.0280(5) 0.0315(6) -0.0019(4) 0.0058(4) -0.0041(4)
C23 0.0366(6) 0.0314(6) 0.0339(6) -0.0043(5) 0.0063(5) -0.0006(5)
C24 0.0345(6) 0.0286(6) 0.0384(6) -0.0022(5) 0.0023(5) 0.0029(5)
C25 0.0272(6) 0.0269(6) 0.0362(6) 0.0006(4) 0.0005(4) -0.0007(5)
C26 0.0216(5) 0.0255(5) 0.0300(5) 0.0006(4) 0.0001(4) -0.0042(4)
C28 0.0200(5) 0.0287(5) 0.0303(5) 0.0027(4) -0.0011(4) -0.0049(4)
C29 0.0244(5) 0.0330(6) 0.0293(5) 0.0034(4) -0.0004(4) -0.0023(4)
O1 0.0432(5) 0.0342(4) 0.0319(4) 0.0131(4) -0.0102(4) -0.0083(3)
O4 0.0251(4) 0.0261(4) 0.0311(4) 0.0045(3) -0.0034(3) -0.0041(3)
O11 0.0291(4) 0.0252(4) 0.0343(4) 0.0055(3) -0.0003(3) -0.0034(3)
O14 0.0411(5) 0.0465(5) 0.0322(4) 0.0101(4) 0.0081(4) -0.0028(4)
O17 0.0489(5) 0.0393(5) 0.0349(5) -0.0029(4) -0.0011(4) 0.0011(4)
O20 0.0358(4) 0.0283(4) 0.0353(4) 0.0053(3) 0.0093(3) -0.0001(3)
O27 0.0284(4) 0.0310(4) 0.0332(4) 0.0059(3) 0.0055(3) -0.0004(3)

loop_
_atom_type_symbol
_atom_type_description
_atom_type_scat_dispersion_real
_atom_type_scat_dispersion_imag
_atom_type_scat_source
C C 0.0181 0.0091 'International Tables Vol C Tables 4.2.6.8 and 6.1.1.4'
H H 0.0000 0.0000 'International Tables Vol C Tables 4.2.6.8 and 6.1.1.4'
O O 0.0492 0.0322 'International Tables Vol C Tables 4.2.6.8 and 6.1.1.4'

loop_
_exptl_crystal_face_index_h
_exptl_crystal_face_index_k
_exptl_crystal_face_index_l
_exptl_crystal_face_perp_dist
0 1 -15 0.0324
-3 -2 1 0.3787
3 2 -1 0.3315
0 -2 15 0.0447
0 -11 -1 0.0594
0 2 15 0.0361
-1 -2 15 0.1083
0 -8 -11 0.0451
0 4 -14 0.0357
1 -10 6 0.1033
0 11 2 0.0773
1 -9 -8 0.1072
1 11 -2 0.1186
0 -3 14 0.0365

loop_
_geom_angle_atom_site_label_1
_geom_angle_atom_site_label_2
_geom_angle_atom_site_label_3
_geom_angle_site_symmetry_1
_geom_angle_site_symmetry_2
_geom_angle_site_symmetry_3
_geom_angle
_geom_angle_publ_flag
H2A C2 H2B 1_555 1_555 1_555 108.58 yes
H2A C2 C3 1_555 1_555 1_555 110.40 yes
H2A C2 O1 1_555 1_555 1_555 110.73 yes
H2B C2 C3 1_555 1_555 1_555 110.43 yes
H2B C2 O1 1_555 1_555 1_555 110.62 yes
C3 C2 O1 1_555 1_555 1_555 106.08(8) yes
C2 C3 H3A 1_555 1_555 1_555 110.31 yes
C2 C3 H3B 1_555 1_555 1_555 110.26 yes
C2 C3 O4 1_555 1_555 1_555 106.52(8) yes
H3A C3 H3B 1_555 1_555 1_555 108.67 yes
H3A C3 O4 1_555 1_555 1_555 110.58 yes
H3B C3 O4 1_555 1_555 1_555 110.49 yes
C6 C5 C10 1_555 1_555 1_555 119.56(10) yes
C6 C5 O4 1_555 1_555 1_555 124.93(9) yes
C10 C5 O4 1_555 1_555 1_555 115.50(9) yes
C5 C6 H6 1_555 1_555 1_555 120.20 yes
C5 C6 C7 1_555 1_555 1_555 119.87(10) yes
H6 C6 C7 1_555 1_555 1_555 119.93 yes
C6 C7 H7 1_555 1_555 1_555 119.90 yes
C6 C7 C8 1_555 1_555 1_555 120.38(10) yes
H7 C7 C8 1_555 1_555 1_555 119.72 yes
C7 C8 H8 1_555 1_555 1_555 119.93 yes
C7 C8 C9 1_555 1_555 1_555 120.20(10) yes
H8 C8 C9 1_555 1_555 1_555 119.87 yes
C8 C9 H9 1_555 1_555 1_555 120.05 yes
C8 C9 C10 1_555 1_555 1_555 119.90(10) yes
H9 C9 C10 1_555 1_555 1_555 120.05 yes
C5 C10 C9 1_555 1_555 1_555 120.06(10) yes
C5 C10 O11 1_555 1_555 1_555 115.32(9) yes
C9 C10 O11 1_555 1_555 1_555 124.61(9) yes
H12A C12 H12B 1_555 1_555 1_555 108.44 yes
H12A C12 C13 1_555 1_555 1_555 109.75 yes
H12A C12 O11 1_555 1_555 1_555 110.28 yes
H12B C12 C13 1_555 1_555 1_555 109.95 yes
H12B C12 O11 1_555 1_555 1_555 110.44 yes
C13 C12 O11 1_555 1_555 1_555 107.97(10) yes
C12 C13 H13A 1_555 1_555 1_555 108.15 yes
C12 C13 H13B 1_555 1_555 1_555 108.33 yes
C12 C13 O14 1_555 1_555 1_555 115.39(10) yes
H13A C13 H13B 1_555 1_555 1_555 107.46 yes
H13A C13 O14 1_555 1_555 1_555 108.47 yes
H13B C13 O14 1_555 1_555 1_555 108.76 yes
H15A C15 H15B 1_555 1_555 1_555 108.18 yes
H15A C15 C16 1_555 1_555 1_555 109.15 yes
H15A C15 O14 1_555 1_555 1_555 109.71 yes
H15B C15 C16 1_555 1_555 1_555 109.15 yes
H15B C15 O14 1_555 1_555 1_555 109.80 yes
C16 C15 O14 1_555 1_555 1_555 110.79(10) yes
C15 C16 H16A 1_555 1_555 1_555 109.56 yes
C15 C16 H16B 1_555 1_555 1_555 109.48 yes
C15 C16 O17 1_555 1_555 1_555 110.05(11) yes
H16A C16 H16B 1_555 1_555 1_555 108.31 yes
H16A C16 O17 1_555 1_555 1_555 109.65 yes
H16B C16 O17 1_555 1_555 1_555 109.76 yes
H18A C18 H18B 1_555 1_555 1_555 108.23 yes
H18A C18 C19 1_555 1_555 1_555 109.50 yes
H18A C18 O17 1_555 1_555 1_555 109.79 yes
H18B C18 C19 1_555 1_555 1_555 109.34 yes
H18B C18 O17 1_555 1_555 1_555 109.58 yes
C19 C18 O17 1_555 1_555 1_555 110.36(10) yes
C18 C19 H19A 1_555 1_555 1_555 110.27 yes
C18 C19 H19B 1_555 1_555 1_555 110.20 yes
C18 C19 O20 1_555 1_555 1_555 106.59(9) yes
H19A C19 H19B 1_555 1_555 1_555 108.69 yes
H19A C19 O20 1_555 1_555 1_555 110.56 yes
H19B C19 O20 1_555 1_555 1_555 110.53 yes
C22 C21 C26 1_555 1_555 1_555 119.50(10) yes
C22 C21 O20 1_555 1_555 1_555 125.01(10) yes
C26 C21 O20 1_555 1_555 1_555 115.49(9) yes
C21 C22 H22 1_555 1_555 1_555 119.95 yes
C21 C22 C23 1_555 1_555 1_555 120.17(10) yes
H22 C22 C23 1_555 1_555 1_555 119.88 yes
C22 C23 H23 1_555 1_555 1_555 119.83 yes
C22 C23 C24 1_555 1_555 1_555 120.58(11) yes
H23 C23 C24 1_555 1_555 1_555 119.59 yes
C23 C24 H24 1_555 1_555 1_555 120.11 yes
C23 C24 C25 1_555 1_555 1_555 119.78(11) yes
H24 C24 C25 1_555 1_555 1_555 120.10 yes
C24 C25 H25 1_555 1_555 1_555 119.81 yes
C24 C25 C26 1_555 1_555 1_555 120.41(11) yes
H25 C25 C26 1_555 1_555 1_555 119.78 yes
C21 C26 C25 1_555 1_555 1_555 119.56(10) yes
C21 C26 O27 1_555 1_555 1_555 115.11(9) yes
C25 C26 O27 1_555 1_555 1_555 125.33(10) yes
H28A C28 H28B 1_555 1_555 1_555 108.47 yes
H28A C28 C29 1_555 1_555 1_555 109.61 yes
H28A C28 O27 1_555 1_555 1_555 110.23 yes
H28B C28 C29 1_555 1_555 1_555 109.93 yes
H28B C28 O27 1_555 1_555 1_555 110.36 yes
C29 C28 O27 1_555 1_555 1_555 108.23(9) yes
C28 C29 H29A 1_555 1_555 1_555 108.84 yes
C28 C29 H29B 1_555 1_555 1_555 109.19 yes
C28 C29 O1 1_555 1_555 1_555 111.98(9) yes
H29A C29 H29B 1_555 1_555 1_555 107.85 yes
H29A C29 O1 1_555 1_555 1_555 109.19 yes
H29B C29 O1 1_555 1_555 1_555 109.72 yes
C2 O1 C29 1_555 1_555 1_555 115.34(8) yes
C3 O4 C5 1_555 1_555 1_555 117.24(8) yes
C10 O11 C12 1_555 1_555 1_555 117.56(8) yes
C13 O14 C15 1_555 1_555 1_555 113.69(9) yes
C16 O17 C18 1_555 1_555 1_555 111.43(10) yes
C19 O20 C21 1_555 1_555 1_555 117.68(9) yes
C26 O27 C28 1_555 1_555 1_555 117.51(9) yes

loop_
_geom_bond_atom_site_label_1
_geom_bond_atom_site_label_2
_geom_bond_site_symmetry_1
_geom_bond_site_symmetry_2
_geom_bond_distance
_geom_bond_publ_flag
C2 H2A 1_555 1_555 1.0962 yes
C2 H2B 1_555 1_555 1.0962 yes
C2 C3 1_555 1_555 1.5171(15) yes
C2 O1 1_555 1_555 1.4095(13) yes
C3 H3A 1_555 1_555 1.0963 yes
C3 H3B 1_555 1_555 1.0963 yes
C3 O4 1_555 1_555 1.4221(12) yes
C5 C6 1_555 1_555 1.3885(15) yes
C5 C10 1_555 1_555 1.4135(14) yes
C5 O4 1_555 1_555 1.3577(12) yes
C6 H6 1_555 1_555 1.0822 yes
C6 C7 1_555 1_555 1.4033(15) yes
C7 H7 1_555 1_555 1.0822 yes
C7 C8 1_555 1_555 1.3827(16) yes
C8 H8 1_555 1_555 1.0823 yes
C8 C9 1_555 1_555 1.3966(16) yes
C9 H9 1_555 1_555 1.0822 yes
C9 C10 1_555 1_555 1.3896(15) yes
C10 O11 1_555 1_555 1.3618(13) yes
C12 H12A 1_555 1_555 1.0963 yes
C12 H12B 1_555 1_555 1.0962 yes
C12 C13 1_555 1_555 1.5120(17) yes
C12 O11 1_555 1_555 1.4232(13) yes
C13 H13A 1_555 1_555 1.0962 yes
C13 H13B 1_555 1_555 1.0962 yes
C13 O14 1_555 1_555 1.4105(15) yes
C15 H15A 1_555 1_555 1.0963 yes
C15 H15B 1_555 1_555 1.0962 yes
C15 C16 1_555 1_555 1.4924(18) yes
C15 O14 1_555 1_555 1.4248(16) yes
C16 H16A 1_555 1_555 1.0962 yes
C16 H16B 1_555 1_555 1.0963 yes
C16 O17 1_555 1_555 1.4181(16) yes
C18 H18A 1_555 1_555 1.0962 yes
C18 H18B 1_555 1_555 1.0962 yes
C18 C19 1_555 1_555 1.5015(17) yes
C18 O17 1_555 1_555 1.4060(15) yes
C19 H19A 1_555 1_555 1.0962 yes
C19 H19B 1_555 1_555 1.0962 yes
C19 O20 1_555 1_555 1.4270(13) yes
C21 C22 1_555 1_555 1.3882(15) yes
C21 C26 1_555 1_555 1.4184(14) yes
C21 O20 1_555 1_555 1.3507(13) yes
C22 H22 1_555 1_555 1.0822 yes
C22 C23 1_555 1_555 1.3957(17) yes
C23 H23 1_555 1_555 1.0823 yes
C23 C24 1_555 1_555 1.3810(17) yes
C24 H24 1_555 1_555 1.0823 yes
C24 C25 1_555 1_555 1.3999(17) yes
C25 H25 1_555 1_555 1.0823 yes
C25 C26 1_555 1_555 1.3875(16) yes
C26 O27 1_555 1_555 1.3589(13) yes
C28 H28A 1_555 1_555 1.0963 yes
C28 H28B 1_555 1_555 1.0962 yes
C28 C29 1_555 1_555 1.5157(16) yes
C28 O27 1_555 1_555 1.4258(12) yes
C29 H29A 1_555 1_555 1.0963 yes
C29 H29B 1_555 1_555 1.0962 yes
C29 O1 1_555 1_555 1.4155(13) yes

loop_
_geom_hbond_atom_site_label_D
_geom_hbond_atom_site_label_H
_geom_hbond_atom_site_label_A
_geom_hbond_site_symmetry_A
_geom_hbond_distance_DH
_geom_hbond_distance_HA
_geom_hbond_distance_DA
_geom_hbond_angle_DHA
_geom_hbond_publ_flag
C2 H2A O11 1_655 1.0963 2.8454 3.8410(14) 151.0 yes
C6 H6 O1 3_766 1.0823 2.5680 3.5631(13) 152.5 yes
C7 H7 O27 3_666 1.0823 3.2339 4.2104(14) 150.6 yes
C13 H13B O14 3_576 1.0963 3.2577 4.3405(15) 169.6 yes
C16 H16A O17 1_655 1.0962 3.2074 4.2956(16) 171.9 yes
C19 H19B O20 1_455 1.0963 3.0113 4.0769(14) 164.1 yes
C29 H29A O17 1_655 1.0963 2.8512 3.9393(15) 171.8 yes
C29 H29B O1 1_655 1.0962 3.4243 4.4459(14) 155.6 yes

loop_
_geom_torsion_atom_site_label_1
_geom_torsion_atom_site_label_2
_geom_torsion_atom_site_label_3
_geom_torsion_atom_site_label_4
_geom_torsion_site_symmetry_1
_geom_torsion_site_symmetry_2
_geom_torsion_site_symmetry_3
_geom_torsion_site_symmetry_4
_geom_torsion
_geom_torsion_publ_flag
H2A C2 C3 H3A 1_555 1_555 1_555 1_555 63.05 yes
H2A C2 C3 H3B 1_555 1_555 1_555 1_555 -176.92 yes
H2A C2 C3 O4 1_555 1_555 1_555 1_555 -57.00 yes
H2A C2 O1 C29 1_555 1_555 1_555 1_555 68.75 yes
H2B C2 C3 H3A 1_555 1_555 1_555 1_555 -176.87 yes
H2B C2 C3 H3B 1_555 1_555 1_555 1_555 -56.83 yes
H2B C2 C3 O4 1_555 1_555 1_555 1_555 63.08 yes
H2B C2 O1 C29 1_555 1_555 1_555 1_555 -51.67 yes
O1 C2 C3 H3A 1_555 1_555 1_555 1_555 -56.97 yes
O1 C2 C3 H3B 1_555 1_555 1_555 1_555 63.07 yes
C3 C2 O1 C29 1_555 1_555 1_555 1_555 -171.45(12) yes
O1 C2 C3 O4 1_555 1_555 1_555 1_555 -177.02(11) yes
C2 C3 O4 C5 1_555 1_555 1_555 1_555 -178.27(12) yes
H3A C3 O4 C5 1_555 1_555 1_555 1_555 61.85 yes
H3B C3 O4 C5 1_555 1_555 1_555 1_555 -58.50 yes
C10 C5 C6 H6 1_555 1_555 1_555 1_555 179.91(16) yes
C10 C5 C6 C7 1_555 1_555 1_555 1_555 -0.19(10) yes
C6 C5 C10 C9 1_555 1_555 1_555 1_555 1.44(10) yes
C6 C5 C10 O11 1_555 1_555 1_555 1_555 -178.08(14) yes
C6 C5 O4 C3 1_555 1_555 1_555 1_555 -4.01(10) yes
O4 C5 C6 H6 1_555 1_555 1_555 1_555 -0.88 yes
O4 C5 C6 C7 1_555 1_555 1_555 1_555 179.03(16) yes
C10 C5 O4 C3 1_555 1_555 1_555 1_555 175.23(13) yes
O4 C5 C10 C9 1_555 1_555 1_555 1_555 -177.85(14) yes
O4 C5 C10 O11 1_555 1_555 1_555 1_555 2.63(8) yes
C5 C6 C7 H7 1_555 1_555 1_555 1_555 178.98 yes
C5 C6 C7 C8 1_555 1_555 1_555 1_555 -1.08(10) yes
H6 C6 C7 H7 1_555 1_555 1_555 1_555 -1.12 yes
H6 C6 C7 C8 1_555 1_555 1_555 1_555 178.82 yes
C6 C7 C8 H8 1_555 1_555 1_555 1_555 -178.94 yes
C6 C7 C8 C9 1_555 1_555 1_555 1_555 1.11(11) yes
H7 C7 C8 H8 1_555 1_555 1_555 1_555 1.00 yes
H7 C7 C8 C9 1_555 1_555 1_555 1_555 -178.95 yes
C7 C8 C9 H9 1_555 1_555 1_555 1_555 -179.89(17) yes
C7 C8 C9 C10 1_555 1_555 1_555 1_555 0.15(11) yes
H8 C8 C9 H9 1_555 1_555 1_555 1_555 0.15(10) yes
H8 C8 C9 C10 1_555 1_555 1_555 1_555 -179.80(17) yes
C8 C9 C10 C5 1_555 1_555 1_555 1_555 -1.42(10) yes
C8 C9 C10 O11 1_555 1_555 1_555 1_555 178.05(17) yes
H9 C9 C10 C5 1_555 1_555 1_555 1_555 178.62 yes
H9 C9 C10 O11 1_555 1_555 1_555 1_555 -1.91 yes
C5 C10 O11 C12 1_555 1_555 1_555 1_555 -160.57(13) yes
C9 C10 O11 C12 1_555 1_555 1_555 1_555 19.94(10) yes
H12A C12 C13 H13A 1_555 1_555 1_555 1_555 177.62 yes
H12A C12 C13 H13B 1_555 1_555 1_555 1_555 -66.19 yes
H12A C12 C13 O14 1_555 1_555 1_555 1_555 55.97 yes
H12A C12 O11 C10 1_555 1_555 1_555 1_555 56.09 yes
H12B C12 C13 H13A 1_555 1_555 1_555 1_555 -63.17 yes
H12B C12 C13 H13B 1_555 1_555 1_555 1_555 53.01 yes
H12B C12 C13 O14 1_555 1_555 1_555 1_555 175.18 yes
H12B C12 O11 C10 1_555 1_555 1_555 1_555 -63.75 yes
C13 C12 O11 C10 1_555 1_555 1_555 1_555 176.00(13) yes
O11 C12 C13 H13A 1_555 1_555 1_555 1_555 57.38 yes
O11 C12 C13 H13B 1_555 1_555 1_555 1_555 173.57 yes
O11 C12 C13 O14 1_555 1_555 1_555 1_555 -64.27(11) yes
C12 C13 O14 C15 1_555 1_555 1_555 1_555 77.86(12) yes
H13A C13 O14 C15 1_555 1_555 1_555 1_555 -43.62 yes
H13B C13 O14 C15 1_555 1_555 1_555 1_555 -160.21 yes
H15A C15 C16 H16A 1_555 1_555 1_555 1_555 -46.32 yes
H15A C15 C16 H16B 1_555 1_555 1_555 1_555 72.32 yes
H15A C15 C16 O17 1_555 1_555 1_555 1_555 -166.96 yes
H15A C15 O14 C13 1_555 1_555 1_555 1_555 34.32 yes
H15B C15 C16 H16A 1_555 1_555 1_555 1_555 71.73 yes
H15B C15 C16 H16B 1_555 1_555 1_555 1_555 -169.63 yes
H15B C15 C16 O17 1_555 1_555 1_555 1_555 -48.91 yes
H15B C15 O14 C13 1_555 1_555 1_555 1_555 -84.44 yes
C16 C15 O14 C13 1_555 1_555 1_555 1_555 154.91(14) yes
O14 C15 C16 H16A 1_555 1_555 1_555 1_555 -167.24 yes
O14 C15 C16 H16B 1_555 1_555 1_555 1_555 -48.60 yes
O14 C15 C16 O17 1_555 1_555 1_555 1_555 72.12(12) yes
C15 C16 O17 C18 1_555 1_555 1_555 1_555 -179.38(14) yes
H16A C16 O17 C18 1_555 1_555 1_555 1_555 60.04(11) yes
H16B C16 O17 C18 1_555 1_555 1_555 1_555 -58.83 yes
H18A C18 C19 H19A 1_555 1_555 1_555 1_555 -47.69 yes
H18A C18 C19 H19B 1_555 1_555 1_555 1_555 72.30 yes
H18A C18 C19 O20 1_555 1_555 1_555 1_555 -167.74 yes
H18A C18 O17 C16 1_555 1_555 1_555 1_555 92.57 yes
H18B C18 C19 H19A 1_555 1_555 1_555 1_555 70.74 yes
H18B C18 C19 H19B 1_555 1_555 1_555 1_555 -169.27 yes
H18B C18 C19 O20 1_555 1_555 1_555 1_555 -49.31 yes
H18B C18 O17 C16 1_555 1_555 1_555 1_555 -26.18 yes
C19 C18 O17 C16 1_555 1_555 1_555 1_555 -146.64(14) yes
O17 C18 C19 H19A 1_555 1_555 1_555 1_555 -168.66 yes
O17 C18 C19 H19B 1_555 1_555 1_555 1_555 -48.67 yes
O17 C18 C19 O20 1_555 1_555 1_555 1_555 71.29(11) yes
C18 C19 O20 C21 1_555 1_555 1_555 1_555 174.35(13) yes
H19A C19 O20 C21 1_555 1_555 1_555 1_555 54.49 yes
H19B C19 O20 C21 1_555 1_555 1_555 1_555 -65.90 yes
C26 C21 C22 H22 1_555 1_555 1_555 1_555 -179.44 yes
C26 C21 C22 C23 1_555 1_555 1_555 1_555 0.42(10) yes
C22 C21 C26 C25 1_555 1_555 1_555 1_555 -1.08(10) yes
C22 C21 C26 O27 1_555 1_555 1_555 1_555 177.96(15) yes
C22 C21 O20 C19 1_555 1_555 1_555 1_555 -4.50(10) yes
O20 C21 C22 H22 1_555 1_555 1_555 1_555 -0.55 yes
O20 C21 C22 C23 1_555 1_555 1_555 1_555 179.31(17) yes
C26 C21 O20 C19 1_555 1_555 1_555 1_555 174.42(14) yes
O20 C21 C26 C25 1_555 1_555 1_555 1_555 179.93(15) yes
O20 C21 C26 O27 1_555 1_555 1_555 1_555 -1.03(9) yes
C21 C22 C23 H23 1_555 1_555 1_555 1_555 -179.90(18) yes
C21 C22 C23 C24 1_555 1_555 1_555 1_555 0.29(11) yes
H22 C22 C23 H23 1_555 1_555 1_555 1_555 -0.04(10) yes
H22 C22 C23 C24 1_555 1_555 1_555 1_555 -179.85(18) yes
C22 C23 C24 H24 1_555 1_555 1_555 1_555 179.75(18) yes
C22 C23 C24 C25 1_555 1_555 1_555 1_555 -0.35(11) yes
H23 C23 C24 H24 1_555 1_555 1_555 1_555 -0.05(10) yes
H23 C23 C24 C25 1_555 1_555 1_555 1_555 179.84(18) yes
C23 C24 C25 H25 1_555 1_555 1_555 1_555 179.62(18) yes
C23 C24 C25 C26 1_555 1_555 1_555 1_555 -0.32(11) yes
H24 C24 C25 H25 1_555 1_555 1_555 1_555 -0.48(10) yes
H24 C24 C25 C26 1_555 1_555 1_555 1_555 179.58(18) yes
C24 C25 C26 C21 1_555 1_555 1_555 1_555 1.03(10) yes
C24 C25 C26 O27 1_555 1_555 1_555 1_555 -177.91(17) yes
H25 C25 C26 C21 1_555 1_555 1_555 1_555 -178.92 yes
H25 C25 C26 O27 1_555 1_555 1_555 1_555 2.15 yes
C21 C26 O27 C28 1_555 1_555 1_555 1_555 175.91(13) yes
C25 C26 O27 C28 1_555 1_555 1_555 1_555 -5.11(10) yes
H28A C28 C29 H29A 1_555 1_555 1_555 1_555 156.43 yes
H28A C28 C29 H29B 1_555 1_555 1_555 1_555 -86.08 yes
H28A C28 C29 O1 1_555 1_555 1_555 1_555 35.63 yes
H28A C28 O27 C26 1_555 1_555 1_555 1_555 61.37 yes
H28B C28 C29 H29A 1_555 1_555 1_555 1_555 -84.43 yes
H28B C28 C29 H29B 1_555 1_555 1_555 1_555 33.06 yes
H28B C28 C29 O1 1_555 1_555 1_555 1_555 154.77 yes
H28B C28 O27 C26 1_555 1_555 1_555 1_555 -58.42 yes
C29 C28 O27 C26 1_555 1_555 1_555 1_555 -178.76(12) yes
O27 C28 C29 H29A 1_555 1_555 1_555 1_555 36.17 yes
O27 C28 C29 H29B 1_555 1_555 1_555 1_555 153.66 yes
O27 C28 C29 O1 1_555 1_555 1_555 1_555 -84.63(10) yes
C28 C29 O1 C2 1_555 1_555 1_555 1_555 99.84(11) yes
H29A C29 O1 C2 1_555 1_555 1_555 1_555 -20.76 yes
H29B C29 O1 C2 1_555 1_555 1_555 1_555 -138.75 yes

_cod_database_fobs_code 2020840
